data_4506231
loop_
_publ_author_name
'Jali, Bigyan R.'
'Baruah, Jubaraj B.'

_publ_section_title
;
 Polymorphs and Solvates of
 2-(1,4-Dihydro-1,4-dioxonaphthalen-3-ylthio)benzoic Acid
;
_journal_issue 6
_journal_name_full 'Crystal Growth &amp; Design'
_journal_page_first 3114
_journal_paper_doi 10.1021/cg300318u
_journal_volume 12
_journal_year 2012
_chemical_formula_sum 'C56 H39 N O12 S3'
_chemical_formula_weight 1014.09
_chemical_name_systematic
; 
 ? 
;
_space_group_IT_number 2
_symmetry_cell_setting triclinic
_symmetry_space_group_name_Hall '-P 1'
_symmetry_space_group_name_H-M 'P -1'
_atom_sites_solution_hydrogens geom
_atom_sites_solution_primary direct
_atom_sites_solution_secondary difmap
_audit_creation_method SHELXL-97
_cell_angle_alpha 103.506(4)
_cell_angle_beta 99.067(3)
_cell_angle_gamma 96.329(3)
_cell_formula_units_Z 2
_cell_length_a 7.7394(3)
_cell_length_b 13.4693(6)
_cell_length_c 24.0125(12)
_cell_measurement_reflns_used 6188
_cell_measurement_temperature 296(2)
_cell_measurement_theta_max 22.01
_cell_measurement_theta_min 2.01
_cell_volume 2375.18(19)
_computing_structure_refinement 'SHELXL-97 (Sheldrick, 1997)'
_computing_structure_solution 'SHELXS-97 (Sheldrick, 1990)'
_diffrn_ambient_temperature 296(2)
_diffrn_measured_fraction_theta_full 1.00
_diffrn_measured_fraction_theta_max 1.00
_diffrn_radiation_monochromator graphite
_diffrn_radiation_source 'fine-focus sealed tube'
_diffrn_radiation_type MoK\a
_diffrn_radiation_wavelength 0.71073
_diffrn_reflns_av_R_equivalents 0.0348
_diffrn_reflns_av_sigmaI/netI 0.0392
_diffrn_reflns_limit_h_max 8
_diffrn_reflns_limit_h_min -8
_diffrn_reflns_limit_k_max 15
_diffrn_reflns_limit_k_min -15
_diffrn_reflns_limit_l_max 27
_diffrn_reflns_limit_l_min -27
_diffrn_reflns_number 25441
_diffrn_reflns_theta_full 24.23
_diffrn_reflns_theta_max 24.23
_diffrn_reflns_theta_min 0.89
_exptl_absorpt_coefficient_mu 0.225
_exptl_absorpt_correction_T_max 0.965
_exptl_absorpt_correction_T_min 0.937
_exptl_absorpt_correction_type multi-scan
_exptl_absorpt_process_details Multi-scan
_exptl_crystal_colour red
_exptl_crystal_density_diffrn 1.418
_exptl_crystal_density_method 'not measured'
_exptl_crystal_description needle
_exptl_crystal_F_000 1052
_exptl_crystal_size_max 0.36
_exptl_crystal_size_mid 0.24
_exptl_crystal_size_min 0.16
_refine_diff_density_max 0.260
_refine_diff_density_min -0.258
_refine_diff_density_rms 0.045
_refine_ls_extinction_method none
_refine_ls_goodness_of_fit_ref 1.007
_refine_ls_hydrogen_treatment constr
_refine_ls_matrix_type full
_refine_ls_number_parameters 656
_refine_ls_number_reflns 7652
_refine_ls_number_restraints 0
_refine_ls_restrained_S_all 1.007
_refine_ls_R_factor_all 0.0697
_refine_ls_R_factor_gt 0.0452
_refine_ls_shift/su_max 0.012
_refine_ls_shift/su_mean 0.000
_refine_ls_structure_factor_coef Fsqd
_refine_ls_weighting_details 'calc w=1/[\s^2^(Fo^2^)+(0.1000P)^2^+0.0000P] where P=(Fo^2^+2Fc^2^)/3'
_refine_ls_weighting_scheme calc
_refine_ls_wR_factor_gt 0.1318
_refine_ls_wR_factor_ref 0.1517
_reflns_number_gt 5286
_reflns_number_total 7652
_reflns_threshold_expression >2sigma(I)
_cod_data_source_file cg300318u_si_005.cif
_cod_data_source_block b-1
_cod_depositor_comments
;
The following automatic conversions were performed:

'_symmetry_cell_setting' value 'Triclinic' changed to 'triclinic'
according to /home/saulius/struct/CIF-dictionaries/cif_core.dic
dictionary named 'cif_core.dic' version 2.4.1 from
2010-06-29.

'_exptl_absorpt_correction_type' value 'Multi-scan'
changed to 'multi-scan' according to
/home/saulius/struct/CIF-dictionaries/cif_core.dic dictionary named
'cif_core.dic' version 2.4.1 from 2010-06-29.

Automatic conversion script
Id: cif_fix_values 1891 2012-01-12 08:04:46Z andrius 
;
_cod_original_cell_volume 2375.18(18)
_cod_original_sg_symbol_H-M P-1
_cod_database_code 4506231

loop_
_symmetry_equiv_pos_as_xyz
'x, y, z'
'-x, -y, -z'

loop_
_atom_site_label
_atom_site_type_symbol
_atom_site_fract_x
_atom_site_fract_y
_atom_site_fract_z
_atom_site_U_iso_or_equiv
_atom_site_adp_type
_atom_site_occupancy
_atom_site_symmetry_multiplicity
_atom_site_calc_flag
_atom_site_refinement_flags
S3 S 0.02023(9) 0.22936(6) 0.07071(4) 0.0521(2) Uani 1 1 d .
S2 S 0.39980(9) 0.31189(6) 0.43144(4) 0.0556(2) Uani 1 1 d .
S1 S 0.45262(9) 0.66913(6) 0.18159(4) 0.0568(2) Uani 1 1 d .
O2 O 0.4429(3) 0.99265(16) 0.10882(9) 0.0655(6) Uani 1 1 d .
O1 O 0.7286(3) 0.81799(17) 0.27023(10) 0.0765(7) Uani 1 1 d .
O3 O 0.1778(3) 0.10789(17) 0.40637(9) 0.0686(6) Uani 1 1 d .
O4 O 0.5583(3) 0.2083(2) 0.62109(10) 0.0844(8) Uani 1 1 d .
O6 O -0.1175(3) -0.11990(17) 0.11259(11) 0.0730(7) Uani 1 1 d .
O5 O 0.2053(3) 0.26624(18) 0.19343(10) 0.0782(7) Uani 1 1 d .
O10 O 0.3955(2) 0.39233(15) 0.33647(9) 0.0529(5) Uani 1 1 d .
O8 O 0.3928(2) 0.49781(16) 0.22497(10) 0.0592(6) Uani 1 1 d .
O12 O 0.0052(2) 0.39146(15) 0.02011(9) 0.0561(6) Uani 1 1 d .
O11 O 0.2326(2) 0.50760(15) 0.02165(11) 0.0631(6) Uani 1 1 d .
H11 H 0.1534 0.5352 0.0075 0.095 Uiso 1 1 calc R
O7 O 0.6133(3) 0.42891(19) 0.26470(11) 0.0724(7) Uani 1 1 d .
H7 H 0.5442 0.4186 0.2861 0.109 Uiso 1 1 calc R
O9 O 0.1680(3) 0.44810(19) 0.29102(10) 0.0665(6) Uani 1 1 d .
H9 H 0.2389 0.4583 0.2702 0.100 Uiso 1 1 calc R
C53 C 0.2950(3) 0.35820(19) 0.04967(11) 0.0359(6) Uani 1 1 d .
C35 C 0.1310(3) 0.39528(19) 0.37506(12) 0.0416(6) Uani 1 1 d .
C9 C 0.4582(3) 0.8413(2) 0.14060(12) 0.0436(7) Uani 1 1 d .
C5 C 0.6302(3) 1.0179(2) 0.19964(12) 0.0402(6) Uani 1 1 d .
C44 C -0.0531(3) 0.0423(2) 0.09404(12) 0.0421(7) Uani 1 1 d .
C54 C 0.1641(3) 0.4198(2) 0.02963(11) 0.0396(6) Uani 1 1 d .
C10 C 0.5064(3) 0.9543(2) 0.14721(12) 0.0437(7) Uani 1 1 d .
C24 C 0.2671(3) 0.0536(2) 0.49102(12) 0.0436(7) Uani 1 1 d .
C17 C 0.6742(3) 0.5258(2) 0.19843(12) 0.0433(7) Uani 1 1 d .
C6 C 0.7069(3) 0.9721(2) 0.24181(12) 0.0422(7) Uani 1 1 d .
C52 C 0.4720(3) 0.3864(2) 0.04762(12) 0.0457(7) Uani 1 1 d .
H52 H 0.5055 0.4465 0.0367 0.055 Uiso 1 1 calc R
C23 C 0.3604(4) 0.0820(2) 0.54808(13) 0.0473(7) Uani 1 1 d .
C26 C 0.3774(3) 0.2333(2) 0.48070(13) 0.0459(7) Uani 1 1 d .
C49 C 0.3741(3) 0.2094(2) 0.07986(12) 0.0437(7) Uani 1 1 d .
H49 H 0.3428 0.1489 0.0907 0.052 Uiso 1 1 calc R
C7 C 0.6616(4) 0.8589(2) 0.23422(12) 0.0474(7) Uani 1 1 d .
C36 C 0.2442(4) 0.4111(2) 0.33292(12) 0.0439(7) Uani 1 1 d .
C16 C 0.8265(4) 0.4811(2) 0.19207(13) 0.0527(8) Uani 1 1 d .
H16 H 0.8452 0.4250 0.2074 0.063 Uiso 1 1 calc R
C42 C 0.0960(4) -0.0027(2) 0.18571(13) 0.0482(7) Uani 1 1 d .
C18 C 0.5461(4) 0.4836(2) 0.22987(13) 0.0480(7) Uani 1 1 d .
C30 C 0.1889(3) 0.3527(2) 0.42173(12) 0.0433(7) Uani 1 1 d .
C4 C 0.6723(4) 1.1241(2) 0.20798(13) 0.0512(7) Uani 1 1 d .
H4 H 0.6219 1.1555 0.1801 0.061 Uiso 1 1 calc R
C51 C 0.5974(3) 0.3277(2) 0.06129(13) 0.0493(7) Uani 1 1 d .
H51 H 0.7154 0.3480 0.0602 0.059 Uiso 1 1 calc R
C8 C 0.5303(3) 0.7979(2) 0.18200(12) 0.0441(7) Uani 1 1 d .
C48 C 0.2444(3) 0.2690(2) 0.06718(11) 0.0374(6) Uani 1 1 d .
C27 C 0.4645(4) 0.2614(2) 0.53586(13) 0.0499(7) Uani 1 1 d .
C34 C -0.0346(4) 0.4263(2) 0.36974(14) 0.0514(7) Uani 1 1 d .
H34 H -0.0721 0.4556 0.3393 0.062 Uiso 1 1 calc R
C46 C 0.1481(4) 0.1764(2) 0.17327(13) 0.0490(7) Uani 1 1 d .
C25 C 0.2676(4) 0.1294(2) 0.45526(13) 0.0461(7) Uani 1 1 d .
C31 C 0.0784(4) 0.3452(2) 0.46146(14) 0.0540(8) Uani 1 1 d .
H31 H 0.1163 0.3195 0.4933 0.065 Uiso 1 1 calc R
C47 C -0.1814(4) 0.0020(2) 0.03701(14) 0.0590(8) Uani 1 1 d .
H47A H -0.3001 -0.0044 0.0442 0.089 Uiso 1 1 calc R
H47B H -0.1577 -0.0643 0.0174 0.089 Uiso 1 1 calc R
H47C H -0.1682 0.0492 0.0130 0.089 Uiso 1 1 calc R
C13 C 0.7705(4) 0.6457(2) 0.14611(13) 0.0536(8) Uani 1 1 d .
H13 H 0.7527 0.7010 0.1300 0.064 Uiso 1 1 calc R
C12 C 0.6456(3) 0.6100(2) 0.17524(12) 0.0425(7) Uani 1 1 d .
C43 C -0.0326(4) -0.0336(2) 0.12979(14) 0.0495(7) Uani 1 1 d .
C28 C 0.4668(4) 0.1855(2) 0.57265(13) 0.0533(8) Uani 1 1 d .
C41 C 0.1796(3) 0.0984(2) 0.20707(12) 0.0462(7) Uani 1 1 d .
C45 C 0.0418(3) 0.1382(2) 0.11272(12) 0.0432(7) Uani 1 1 d .
C2 C 0.8634(4) 1.1367(2) 0.29841(14) 0.0604(8) Uani 1 1 d .
H2 H 0.9418 1.1767 0.3315 0.073 Uiso 1 1 calc R
C50 C 0.5470(3) 0.2382(2) 0.07667(12) 0.0470(7) Uani 1 1 d .
H50 H 0.6311 0.1968 0.0850 0.056 Uiso 1 1 calc R
C33 C -0.1441(4) 0.4150(2) 0.40806(15) 0.0624(9) Uani 1 1 d .
H33 H -0.2565 0.4337 0.4029 0.075 Uiso 1 1 calc R
C37 C 0.1299(4) -0.0750(3) 0.21752(15) 0.0611(9) Uani 1 1 d .
H37 H 0.0739 -0.1431 0.2034 0.073 Uiso 1 1 calc R
C19 C 0.1734(4) -0.0452(2) 0.46771(15) 0.0579(8) Uani 1 1 d .
H19 H 0.1115 -0.0646 0.4294 0.069 Uiso 1 1 calc R
C1 C 0.8232(4) 1.0318(2) 0.29082(13) 0.0511(7) Uani 1 1 d .
H1 H 0.8746 1.0010 0.3188 0.061 Uiso 1 1 calc R
C14 C 0.9193(4) 0.6012(2) 0.14070(14) 0.0600(8) Uani 1 1 d .
H14 H 1.0018 0.6271 0.1214 0.072 Uiso 1 1 calc R
C22 C 0.3565(4) 0.0117(3) 0.58231(15) 0.0636(9) Uani 1 1 d .
H22 H 0.4163 0.0308 0.6209 0.076 Uiso 1 1 calc R
C38 C 0.2476(5) -0.0447(3) 0.27027(17) 0.0730(10) Uani 1 1 d .
H38 H 0.2731 -0.0933 0.2911 0.088 Uiso 1 1 calc R
C21 C 0.2634(5) -0.0862(3) 0.55862(18) 0.0724(10) Uani 1 1 d .
H21 H 0.2618 -0.1336 0.5812 0.087 Uiso 1 1 calc R
C3 C 0.7872(4) 1.1829(2) 0.25689(14) 0.0599(8) Uani 1 1 d .
H3 H 0.8140 1.2539 0.2622 0.072 Uiso 1 1 calc R
C32 C -0.0857(4) 0.3754(2) 0.45439(15) 0.0630(9) Uani 1 1 d .
H32 H -0.1583 0.3689 0.4812 0.076 Uiso 1 1 calc R
C40 C 0.2938(4) 0.1289(3) 0.26113(14) 0.0597(8) Uani 1 1 d .
H40 H 0.3471 0.1974 0.2760 0.072 Uiso 1 1 calc R
C20 C 0.1730(5) -0.1147(3) 0.50198(18) 0.0693(10) Uani 1 1 d .
H20 H 0.1109 -0.1812 0.4865 0.083 Uiso 1 1 calc R
C11 C 0.3281(4) 0.7844(2) 0.08649(14) 0.0684(9) Uani 1 1 d .
H11A H 0.3344 0.7118 0.0792 0.103 Uiso 1 1 calc R
H11B H 0.3558 0.8090 0.0540 0.103 Uiso 1 1 calc R
H11C H 0.2108 0.7958 0.0916 0.103 Uiso 1 1 calc R
C15 C 0.9487(4) 0.5182(2) 0.16364(14) 0.0587(8) Uani 1 1 d .
H15 H 1.0500 0.4880 0.1598 0.070 Uiso 1 1 calc R
C29 C 0.5655(5) 0.3662(3) 0.56583(16) 0.0803(11) Uani 1 1 d .
H29A H 0.6901 0.3626 0.5719 0.120 Uiso 1 1 calc R
H29B H 0.5313 0.3903 0.6028 0.120 Uiso 1 1 calc R
H29C H 0.5402 0.4130 0.5421 0.120 Uiso 1 1 calc R
C39 C 0.3276(4) 0.0571(3) 0.29240(16) 0.0705(10) Uani 1 1 d .
H39 H 0.4041 0.0770 0.3284 0.085 Uiso 1 1 calc R
C55 C -0.0601(6) 0.6979(3) 0.3584(2) 0.0833(11) Uani 1 1 d .
N1 N -0.1322(7) 0.6951(4) 0.3949(2) 0.1423(18) Uani 1 1 d .
C56 C 0.0351(5) 0.7016(3) 0.31276(18) 0.0868(12) Uani 1 1 d .
H56A H -0.0224 0.7384 0.2873 0.130 Uiso 1 1 calc R
H56B H 0.0384 0.6325 0.2910 0.130 Uiso 1 1 calc R
H56C H 0.1538 0.7363 0.3291 0.130 Uiso 1 1 calc R

loop_
_atom_site_aniso_label
_atom_site_aniso_U_11
_atom_site_aniso_U_22
_atom_site_aniso_U_33
_atom_site_aniso_U_23
_atom_site_aniso_U_13
_atom_site_aniso_U_12
S3 0.0346(4) 0.0523(5) 0.0844(6) 0.0426(4) 0.0156(4) 0.0101(3)
S2 0.0419(4) 0.0655(5) 0.0736(6) 0.0418(4) 0.0144(4) 0.0116(4)
S1 0.0472(4) 0.0455(5) 0.0886(6) 0.0355(4) 0.0160(4) 0.0082(3)
O2 0.0832(15) 0.0545(13) 0.0617(14) 0.0306(11) -0.0048(11) 0.0149(11)
O1 0.0949(17) 0.0629(15) 0.0739(16) 0.0379(13) -0.0101(13) 0.0148(12)
O3 0.0766(15) 0.0741(16) 0.0514(14) 0.0251(12) -0.0022(12) -0.0033(12)
O4 0.0856(17) 0.0989(19) 0.0573(16) 0.0281(14) -0.0184(13) -0.0064(14)
O6 0.0866(16) 0.0425(14) 0.0894(18) 0.0257(12) 0.0155(13) -0.0099(12)
O5 0.1118(19) 0.0464(15) 0.0694(16) 0.0148(12) 0.0090(14) -0.0061(13)
O10 0.0452(11) 0.0595(13) 0.0649(14) 0.0355(11) 0.0119(9) 0.0097(9)
O8 0.0440(12) 0.0622(14) 0.0836(16) 0.0464(12) 0.0082(10) 0.0060(10)
O12 0.0337(11) 0.0523(12) 0.0971(17) 0.0481(12) 0.0104(10) 0.0097(9)
O11 0.0392(11) 0.0501(13) 0.1126(18) 0.0523(13) 0.0055(11) 0.0056(9)
O7 0.0575(13) 0.0948(17) 0.0938(18) 0.0690(15) 0.0234(12) 0.0252(12)
O9 0.0588(13) 0.0931(17) 0.0692(15) 0.0504(13) 0.0196(11) 0.0289(12)
C53 0.0323(13) 0.0364(15) 0.0440(16) 0.0200(12) 0.0063(11) 0.0070(11)
C35 0.0402(15) 0.0318(15) 0.0522(17) 0.0149(13) 0.0039(13) 0.0010(11)
C9 0.0458(16) 0.0414(16) 0.0470(17) 0.0164(14) 0.0094(13) 0.0096(12)
C5 0.0391(14) 0.0393(16) 0.0495(17) 0.0190(13) 0.0149(13) 0.0109(12)
C44 0.0389(15) 0.0421(17) 0.0525(18) 0.0198(14) 0.0190(13) 0.0048(13)
C54 0.0381(16) 0.0391(16) 0.0482(17) 0.0221(13) 0.0106(12) 0.0069(12)
C10 0.0463(16) 0.0451(17) 0.0487(18) 0.0230(15) 0.0126(13) 0.0154(13)
C24 0.0420(15) 0.0472(18) 0.0466(18) 0.0175(14) 0.0133(13) 0.0088(13)
C17 0.0437(15) 0.0371(15) 0.0493(17) 0.0161(13) 0.0045(13) 0.0022(12)
C6 0.0400(15) 0.0467(17) 0.0478(17) 0.0204(14) 0.0145(13) 0.0125(12)
C52 0.0365(15) 0.0491(17) 0.0580(18) 0.0287(15) 0.0087(13) 0.0024(12)
C23 0.0455(16) 0.0534(19) 0.0506(18) 0.0234(15) 0.0119(14) 0.0146(14)
C26 0.0398(15) 0.0496(18) 0.0536(19) 0.0231(15) 0.0076(14) 0.0091(13)
C49 0.0416(16) 0.0418(16) 0.0566(18) 0.0272(14) 0.0100(13) 0.0122(12)
C7 0.0504(16) 0.0498(18) 0.0525(18) 0.0274(15) 0.0119(14) 0.0181(14)
C36 0.0474(17) 0.0349(15) 0.0505(18) 0.0172(14) 0.0041(13) 0.0041(12)
C16 0.0528(18) 0.0517(19) 0.0576(19) 0.0214(16) 0.0069(15) 0.0142(14)
C42 0.0496(17) 0.054(2) 0.0563(19) 0.0294(16) 0.0257(15) 0.0160(14)
C18 0.0487(18) 0.0392(17) 0.0590(19) 0.0234(15) 0.0043(14) 0.0039(13)
C30 0.0402(15) 0.0353(15) 0.0548(18) 0.0149(14) 0.0081(13) 0.0013(12)
C4 0.0549(18) 0.0452(19) 0.060(2) 0.0237(16) 0.0128(15) 0.0117(14)
C51 0.0291(14) 0.063(2) 0.064(2) 0.0316(16) 0.0091(13) 0.0076(13)
C8 0.0422(15) 0.0394(16) 0.0585(19) 0.0219(14) 0.0149(13) 0.0107(12)
C48 0.0323(13) 0.0396(15) 0.0456(16) 0.0210(13) 0.0076(11) 0.0065(11)
C27 0.0401(15) 0.0483(18) 0.060(2) 0.0144(15) 0.0059(14) 0.0034(13)
C34 0.0468(17) 0.0461(17) 0.065(2) 0.0232(15) 0.0069(15) 0.0098(13)
C46 0.0519(17) 0.0421(19) 0.0539(19) 0.0121(15) 0.0191(14) -0.0015(14)
C25 0.0473(16) 0.0483(18) 0.0448(18) 0.0152(14) 0.0091(14) 0.0089(13)
C31 0.0554(18) 0.0546(19) 0.060(2) 0.0261(16) 0.0159(15) 0.0117(14)
C47 0.0570(19) 0.055(2) 0.066(2) 0.0178(17) 0.0138(16) 0.0006(15)
C13 0.0552(18) 0.0493(18) 0.064(2) 0.0250(16) 0.0181(15) 0.0069(14)
C12 0.0410(15) 0.0361(15) 0.0514(17) 0.0156(13) 0.0073(13) 0.0023(12)
C43 0.0523(17) 0.0402(18) 0.066(2) 0.0215(16) 0.0273(15) 0.0079(14)
C28 0.0467(17) 0.066(2) 0.049(2) 0.0201(16) 0.0038(15) 0.0074(15)
C41 0.0436(16) 0.0515(19) 0.0505(19) 0.0184(15) 0.0184(14) 0.0115(13)
C45 0.0396(15) 0.0408(17) 0.0589(19) 0.0235(14) 0.0190(13) 0.0109(13)
C2 0.0565(19) 0.057(2) 0.062(2) 0.0102(17) 0.0061(16) -0.0008(15)
C50 0.0344(15) 0.0558(19) 0.0607(19) 0.0294(15) 0.0093(13) 0.0171(13)
C33 0.0456(17) 0.065(2) 0.087(2) 0.0322(19) 0.0168(17) 0.0200(15)
C37 0.061(2) 0.061(2) 0.078(2) 0.0375(19) 0.0285(18) 0.0158(16)
C19 0.0576(19) 0.055(2) 0.062(2) 0.0143(17) 0.0159(15) 0.0069(15)
C1 0.0486(17) 0.056(2) 0.0518(19) 0.0206(16) 0.0062(14) 0.0112(14)
C14 0.0617(19) 0.064(2) 0.060(2) 0.0196(17) 0.0243(16) 0.0056(16)
C22 0.066(2) 0.076(3) 0.063(2) 0.040(2) 0.0162(17) 0.0177(18)
C38 0.069(2) 0.095(3) 0.081(3) 0.055(2) 0.029(2) 0.035(2)
C21 0.081(2) 0.067(3) 0.089(3) 0.046(2) 0.029(2) 0.021(2)
C3 0.065(2) 0.0420(18) 0.071(2) 0.0144(17) 0.0121(17) 0.0009(15)
C32 0.0578(19) 0.063(2) 0.080(2) 0.0256(18) 0.0313(17) 0.0148(16)
C40 0.0565(19) 0.064(2) 0.062(2) 0.0175(18) 0.0180(16) 0.0124(16)
C20 0.075(2) 0.046(2) 0.094(3) 0.024(2) 0.032(2) 0.0062(16)
C11 0.081(2) 0.053(2) 0.064(2) 0.0172(17) -0.0070(18) 0.0062(17)
C15 0.0526(18) 0.059(2) 0.066(2) 0.0137(17) 0.0148(15) 0.0131(15)
C29 0.090(3) 0.062(2) 0.076(3) 0.011(2) 0.001(2) -0.0107(19)
C39 0.062(2) 0.097(3) 0.064(2) 0.034(2) 0.0161(17) 0.026(2)
C55 0.102(3) 0.074(3) 0.074(3) 0.024(2) 0.007(2) 0.017(2)
N1 0.182(5) 0.156(4) 0.114(4) 0.059(3) 0.052(3) 0.044(4)
C56 0.075(3) 0.091(3) 0.087(3) 0.021(2) -0.005(2) 0.013(2)

loop_
_atom_type_symbol
_atom_type_description
_atom_type_scat_dispersion_real
_atom_type_scat_dispersion_imag
_atom_type_scat_source
C C 0.0033 0.0016 'International Tables Vol C Tables 4.2.6.8 and 6.1.1.4'
H H 0.0000 0.0000 'International Tables Vol C Tables 4.2.6.8 and 6.1.1.4'
O O 0.0106 0.0060 'International Tables Vol C Tables 4.2.6.8 and 6.1.1.4'
S S 0.1246 0.1234 'International Tables Vol C Tables 4.2.6.8 and 6.1.1.4'
N N 0.0061 0.0033 'International Tables Vol C Tables 4.2.6.8 and 6.1.1.4'

loop_
_geom_angle_atom_site_label_1
_geom_angle_atom_site_label_2
_geom_angle_atom_site_label_3
_geom_angle
C45 S3 C48 101.93(11)
C26 S2 C30 102.17(12)
C8 S1 C12 101.78(12)
C52 C53 C48 119.5(2)
C52 C53 C54 118.7(2)
C48 C53 C54 121.6(2)
C34 C35 C30 119.1(3)
C34 C35 C36 119.1(2)
C30 C35 C36 121.7(2)
C8 C9 C10 119.8(3)
C8 C9 C11 124.8(3)
C10 C9 C11 115.4(2)
C4 C5 C6 118.9(3)
C4 C5 C10 120.9(2)
C6 C5 C10 120.2(2)
C45 C44 C43 120.6(3)
C45 C44 C47 124.8(2)
C43 C44 C47 114.6(2)
O12 C54 O11 122.2(2)
O12 C54 C53 123.3(2)
O11 C54 C53 114.5(2)
O2 C10 C5 121.0(2)
O2 C10 C9 119.3(3)
C5 C10 C9 119.7(2)
C19 C24 C23 120.1(3)
C19 C24 C25 120.1(3)
C23 C24 C25 119.7(3)
C16 C17 C12 119.5(2)
C16 C17 C18 119.3(2)
C12 C17 C18 121.2(2)
C1 C6 C5 120.0(3)
C1 C6 C7 120.1(2)
C5 C6 C7 119.9(3)
C51 C52 C53 121.4(3)
C24 C23 C22 119.8(3)
C24 C23 C28 120.7(3)
C22 C23 C28 119.4(3)
C27 C26 C25 121.6(3)
C27 C26 S2 122.3(2)
C25 C26 S2 115.9(2)
C50 C49 C48 121.2(2)
O1 C7 C6 120.5(3)
O1 C7 C8 121.0(3)
C6 C7 C8 118.5(2)
O10 C36 O9 122.5(3)
O10 C36 C35 123.6(2)
O9 C36 C35 114.0(2)
C15 C16 C17 121.2(3)
C41 C42 C37 119.9(3)
C41 C42 C43 120.1(3)
C37 C42 C43 120.0(3)
O8 C18 O7 122.2(3)
O8 C18 C17 123.7(2)
O7 C18 C17 114.0(2)
C31 C30 C35 118.4(2)
C31 C30 S2 120.0(2)
C35 C30 S2 121.5(2)
C3 C4 C5 120.6(3)
C52 C51 C50 119.1(2)
C9 C8 C7 121.9(2)
C9 C8 S1 121.2(2)
C7 C8 S1 116.37(19)
C49 C48 C53 118.0(2)
C49 C48 S3 120.5(2)
C53 C48 S3 121.47(17)
C26 C27 C29 124.8(3)
C26 C27 C28 120.4(3)
C29 C27 C28 114.8(3)
C33 C34 C35 121.7(3)
O5 C46 C41 121.7(3)
O5 C46 C45 121.0(3)
C41 C46 C45 117.3(3)
O3 C25 C24 120.6(3)
O3 C25 C26 120.7(3)
C24 C25 C26 118.7(3)
C32 C31 C30 120.9(3)
C14 C13 C12 121.3(3)
C13 C12 C17 118.3(2)
C13 C12 S1 120.4(2)
C17 C12 S1 121.3(2)
O6 C43 C42 121.0(3)
O6 C43 C44 120.2(3)
C42 C43 C44 118.7(3)
O4 C28 C23 121.0(3)
O4 C28 C27 120.3(3)
C23 C28 C27 118.7(3)
C42 C41 C40 120.2(3)
C42 C41 C46 120.8(3)
C40 C41 C46 119.0(3)
C44 C45 C46 121.1(2)
C44 C45 S3 121.3(2)
C46 C45 S3 117.0(2)
C1 C2 C3 120.0(3)
C49 C50 C51 120.7(2)
C34 C33 C32 119.1(3)
C38 C37 C42 119.5(3)
C20 C19 C24 119.3(3)
C2 C1 C6 120.3(3)
C13 C14 C15 120.8(3)
C21 C22 C23 119.4(3)
C37 C38 C39 120.6(3)
C20 C21 C22 120.7(3)
C4 C3 C2 120.1(3)
C31 C32 C33 120.7(3)
C39 C40 C41 119.7(3)
C21 C20 C19 120.5(3)
C16 C15 C14 119.0(3)
C40 C39 C38 120.0(3)
N1 C55 C56 178.8(5)

loop_
_geom_bond_atom_site_label_1
_geom_bond_atom_site_label_2
_geom_bond_distance
S3 C45 1.768(3)
S3 C48 1.779(2)
S2 C26 1.777(3)
S2 C30 1.777(3)
S1 C8 1.769(3)
S1 C12 1.779(3)
O2 C10 1.222(3)
O1 C7 1.210(3)
O3 C25 1.219(3)
O4 C28 1.214(3)
O6 C43 1.214(3)
O5 C46 1.198(3)
O10 C36 1.219(3)
O8 C18 1.214(3)
O12 C54 1.216(3)
O11 C54 1.310(3)
O7 C18 1.322(3)
O9 C36 1.312(3)
C53 C52 1.392(3)
C53 C48 1.399(3)
C53 C54 1.471(3)
C35 C34 1.387(4)
C35 C30 1.408(4)
C35 C36 1.475(4)
C9 C8 1.345(4)
C9 C10 1.491(4)
C9 C11 1.497(4)
C5 C4 1.391(4)
C5 C6 1.393(3)
C5 C10 1.474(4)
C44 C45 1.351(4)
C44 C43 1.487(4)
C44 C47 1.504(4)
C24 C19 1.386(4)
C24 C23 1.388(4)
C24 C25 1.479(4)
C17 C16 1.395(4)
C17 C12 1.399(4)
C17 C18 1.479(4)
C6 C1 1.381(4)
C6 C7 1.487(4)
C52 C51 1.366(4)
C23 C22 1.392(4)
C23 C28 1.476(4)
C26 C27 1.334(4)
C26 C25 1.493(4)
C49 C50 1.371(4)
C49 C48 1.392(3)
C7 C8 1.488(4)
C16 C15 1.367(4)
C42 C41 1.382(4)
C42 C37 1.394(4)
C42 C43 1.481(4)
C30 C31 1.391(4)
C4 C3 1.371(4)
C51 C50 1.375(4)
C27 C29 1.492(4)
C27 C28 1.499(4)
C34 C33 1.368(4)
C46 C41 1.488(4)
C46 C45 1.495(4)
C31 C32 1.373(4)
C13 C14 1.366(4)
C13 C12 1.387(4)
C41 C40 1.394(4)
C2 C1 1.376(4)
C2 C3 1.383(4)
C33 C32 1.378(4)
C37 C38 1.383(5)
C19 C20 1.383(4)
C14 C15 1.382(4)
C22 C21 1.376(5)
C38 C39 1.384(5)
C21 C20 1.373(5)
C40 C39 1.379(4)
C55 N1 1.115(5)
C55 C56 1.421(6)

loop_
_cod_related_entry_id
_cod_related_entry_database
_cod_related_entry_code
1 ChemSpider 30652447
